data_5900034
loop_
_publ_author_name
'Ahmed, F. R.'
'Cruickshank, D. W. J.'

_publ_section_title
;
 A refinement of the crystal structure analyses of oxalic acid dihydrate
;
_journal_issue 5
_journal_name_full 'Acta Crystallographica'
_journal_page_first 385
_journal_page_last 392
_journal_paper_doi 10.1107/S0365110X53001083
_journal_volume 6
_journal_year 1953
_chemical_formula_sum 'C2 H6 O6'
_chemical_name_systematic 'Oxalic acid dihydrate'
_symmetry_Int_Tables_number 14
_symmetry_space_group_name_H-M 'P 1 21/c 1'
_cell_angle_alpha 90
_cell_angle_beta 106.2
_cell_angle_gamma 90
_cell_formula_units_Z 2
_cell_length_a 6.119
_cell_length_b 6.604
_cell_length_c 12.051
_cod_data_source_file 034_oxalic_acid_dihydrate.cif
_cod_data_source_block oxalic_acid_dihydrate
_cod_depositor_comments
;
 Added the _citation_author_ordinal data item to the CITATION_AUTHOR loop
 and updated the _citation_author_name data item value.

 Antanas Vaitkus,
 2021-05-03
;
_cod_original_sg_symbol_H-M 'P 21/c'
_cod_database_code 5900034

loop_
_atom_site_label
_atom_site_type_symbol
_atom_site_symmetry_multiplicity
_atom_site_Wyckoff_symbol
_atom_site_fract_x
_atom_site_fract_y
_atom_site_fract_z
C C 4 e -0.0455 0.0543 0.0507
O1 O1 4 e 0.0854 -0.0523 0.1485
O2 O2 4 e -0.2204 0.2156 0.0364
H2O H2O 4 e -0.4527 -0.3972 0.1796

loop_
_citation_author_citation_id
_citation_author_ordinal
_citation_author_name
1 1 'Kitajgorodskij, A. I.'

loop_
_citation_id
_citation_coordinate_linkage
_citation_title
_citation_book_title
_citation_journal_abbrev
_citation_journal_volume
_citation_country
_citation_page_first
_citation_page_last
_citation_year
_citation_book_publisher
_cod_citation_special_details
1 yes ? 'Organicheskaja Kristallokhimija' . . USSR ? ? 1955 'Izdatel'stvo Akademii Nauk SSSR'
;
Coordinates are presented as published in this book, Kitajgorodskij's
"Organicheskaja Kristallokhimija", keyed in manually.

Saulius Gra\<zulis
;
2 no ? . 'J. Chem. Soc.' . . 142 ? 1947 ? .
3 no ? . 'Ann. Phys.' 42 . 357 ? 1942 ? .

loop_
_geom_angle
_geom_angle_atom_site_label_1
_geom_angle_atom_site_label_2
_geom_angle_atom_site_label_3
112.57 O1 C C
121.63 C C O2
125.80 O1 C O2

loop_
_geom_bond_atom_site_label_1
_geom_bond_atom_site_label_2
_geom_bond_distance
O2 C 1.19(2)
C O1 1.29(2)
C C 1.53(2)
